data_4132750
loop_
_publ_author_name
'Delgado, Teresa'
'Tissot, Antoine'
'Gu\'en\'ee, Laure'
'Hauser, Andreas'
'Valverde-Mu\~noz, Francisco Javier'
'Seredyuk, Maksym'
'Real, Jos\'e Antonio'
'Pillet, S\'ebastien'
'Bendeif, El-Eulmi'
'Besnard, C\'eline'

_publ_section_title
;
 Very Long-Lived Photogenerated High-Spin Phase of a Multistable
 Spin-Crossover Molecular Material.
;
_journal_issue 40
_journal_name_full 'Journal of the American Chemical Society'
_journal_page_first 12870
_journal_page_last 12876
_journal_paper_doi 10.1021/jacs.8b06042
_journal_volume 140
_journal_year 2018
_chemical_formula_moiety 'C30 H48 Fe N10, 2(F6 P)'
_chemical_formula_sum 'C30 H48 F12 Fe N10 P2'
_chemical_formula_weight 894.57
_space_group_crystal_system triclinic
_space_group_IT_number 2
_space_group_name_Hall '-P 1'
_space_group_name_H-M_alt 'P -1'
_atom_sites_solution_hydrogens geom
_atom_sites_solution_primary direct
_atom_sites_solution_secondary difmap
_audit_creation_method SHELXL-97
_cell_angle_alpha 87.427(3)
_cell_angle_beta 80.838(4)
_cell_angle_gamma 83.926(3)
_cell_formula_units_Z 2
_cell_length_a 9.0037(6)
_cell_length_b 10.6349(8)
_cell_length_c 20.9238(16)
_cell_measurement_reflns_used 19314
_cell_measurement_temperature 25(2)
_cell_measurement_theta_max 25.00
_cell_measurement_theta_min 1.93
_cell_volume 1966.1(2)
_computing_cell_refinement DENZO-SMN
_computing_data_collection 'NONIUS COLLECT'
_computing_data_reduction DENZO-SMN
_computing_molecular_graphics 'Bruker SHELXTL'
_computing_publication_material 'Bruker SHELXTL'
_computing_structure_refinement 'SHELXL-97 (Sheldrick, 1997)'
_computing_structure_solution 'SHELXS-97 (Sheldrick, 1990)'
_diffrn_ambient_temperature 25(2)
_diffrn_measured_fraction_theta_full 0.989
_diffrn_measured_fraction_theta_max 0.989
_diffrn_measurement_device_type 'NONIUS KappaCCD'
_diffrn_measurement_method '\w scans'
_diffrn_radiation_monochromator graphite
_diffrn_radiation_source 'fine-focus sealed tube'
_diffrn_radiation_type MoK\a
_diffrn_radiation_wavelength 0.71073
_diffrn_reflns_av_R_equivalents 0.0734
_diffrn_reflns_av_sigmaI/netI 0.0849
_diffrn_reflns_limit_h_max 10
_diffrn_reflns_limit_h_min -10
_diffrn_reflns_limit_k_max 12
_diffrn_reflns_limit_k_min -12
_diffrn_reflns_limit_l_max 24
_diffrn_reflns_limit_l_min -24
_diffrn_reflns_number 19314
_diffrn_reflns_theta_full 25.00
_diffrn_reflns_theta_max 25.00
_diffrn_reflns_theta_min 1.93
_exptl_absorpt_coefficient_mu 0.559
_exptl_absorpt_correction_T_max 0.931
_exptl_absorpt_correction_T_min 0.887
_exptl_absorpt_correction_type multi-scan
_exptl_absorpt_process_details 'SORTAV (Blessing, 1995)'
_exptl_crystal_colour Red
_exptl_crystal_density_diffrn 1.511
_exptl_crystal_density_method 'not measured'
_exptl_crystal_description block
_exptl_crystal_F_000 924
_exptl_crystal_size_max 0.22
_exptl_crystal_size_mid 0.14
_exptl_crystal_size_min 0.13
_refine_diff_density_max 0.547
_refine_diff_density_min -0.407
_refine_diff_density_rms 0.091
_refine_ls_extinction_method none
_refine_ls_goodness_of_fit_ref 1.109
_refine_ls_hydrogen_treatment constr
_refine_ls_matrix_type full
_refine_ls_number_parameters 496
_refine_ls_number_reflns 6874
_refine_ls_number_restraints 0
_refine_ls_restrained_S_all 1.109
_refine_ls_R_factor_all 0.1129
_refine_ls_R_factor_gt 0.0623
_refine_ls_shift/su_max 0.001
_refine_ls_shift/su_mean 0.000
_refine_ls_structure_factor_coef Fsqd
_refine_ls_weighting_details 'calc w=1/[\s^2^(Fo^2^)+(0.0141P)^2^+5.8835P] where P=(Fo^2^+2Fc^2^)/3'
_refine_ls_weighting_scheme calc
_refine_ls_wR_factor_gt 0.1025
_refine_ls_wR_factor_ref 0.1234
_reflns_number_gt 4638
_reflns_number_total 6874
_reflns_threshold_expression >2sigma(I)
_cod_data_source_file ja8b06042_si_002.cif
_cod_data_source_block 25k_LS_1857201
_cod_database_code 4132750

loop_
_symmetry_equiv_pos_as_xyz
'x, y, z'
'-x, -y, -z'

loop_
_atom_site_label
_atom_site_type_symbol
_atom_site_fract_x
_atom_site_fract_y
_atom_site_fract_z
_atom_site_U_iso_or_equiv
_atom_site_adp_type
_atom_site_occupancy
_atom_site_symmetry_multiplicity
_atom_site_calc_flag
_atom_site_refinement_flags
Fe1 Fe 0.45092(7) 0.31676(6) 0.72477(3) 0.01900(18) Uani 1 1 d .
N1 N 0.3950(4) 0.2932(4) 0.81954(18) 0.0205(9) Uani 1 1 d .
N2 N 0.2913(4) 0.2010(3) 0.72583(17) 0.0201(9) Uani 1 1 d .
N3 N 0.6143(4) 0.1754(3) 0.71857(17) 0.0187(9) Uani 1 1 d .
N4 N 0.5141(4) 0.3185(3) 0.62908(17) 0.0181(9) Uani 1 1 d .
N5 N 0.5906(4) 0.4389(3) 0.73988(17) 0.0184(9) Uani 1 1 d .
N6 N 0.3097(4) 0.4753(3) 0.72923(17) 0.0182(9) Uani 1 1 d .
N7 N 0.1898(4) 0.3679(4) 0.62169(18) 0.0223(9) Uani 1 1 d .
N8 N 0.2400(4) 0.2117(4) 0.89976(17) 0.0201(9) Uani 1 1 d .
N9 N 0.7937(4) 0.0609(4) 0.65455(17) 0.0200(9) Uani 1 1 d .
N10 N 0.6157(4) 0.6311(4) 0.77118(17) 0.0209(9) Uani 1 1 d .
C1 C 0.4256(5) 0.3331(4) 0.8768(2) 0.0209(11) Uani 1 1 d .
H1A H 0.5012 0.3866 0.8813 0.025 Uiso 1 1 calc R
C2 C 0.3298(5) 0.2836(4) 0.9267(2) 0.0232(11) Uani 1 1 d .
H2A H 0.3263 0.2967 0.9716 0.028 Uiso 1 1 calc R
C3 C 0.2823(5) 0.2194(4) 0.8348(2) 0.0196(11) Uani 1 1 d .
C4 C 0.2285(5) 0.1645(4) 0.7828(2) 0.0200(11) Uani 1 1 d .
H4A H 0.1536 0.1066 0.7894 0.024 Uiso 1 1 calc R
C5 C 0.2417(5) 0.1521(5) 0.6693(2) 0.0246(12) Uani 1 1 d .
H5A H 0.1918 0.0743 0.6823 0.030 Uiso 1 1 calc R
H5B H 0.3310 0.1294 0.6363 0.030 Uiso 1 1 calc R
C6 C 0.1322(5) 0.2484(4) 0.6399(2) 0.0242(11) Uani 1 1 d .
H6A H 0.1051 0.2120 0.6011 0.029 Uiso 1 1 calc R
H6B H 0.0384 0.2632 0.6716 0.029 Uiso 1 1 calc R
C7 C 0.1077(5) 0.1524(5) 0.9340(2) 0.0249(12) Uani 1 1 d .
H7A H 0.1143 0.1439 0.9808 0.030 Uiso 1 1 calc R
H7B H 0.1080 0.0666 0.9174 0.030 Uiso 1 1 calc R
C8 C -0.0400(5) 0.2314(4) 0.9245(2) 0.0226(11) Uani 1 1 d .
H8A H -0.0476 0.2364 0.8778 0.027 Uiso 1 1 calc R
H8B H -0.1260 0.1875 0.9471 0.027 Uiso 1 1 calc R
C9 C -0.0539(5) 0.3652(4) 0.9496(2) 0.0244(11) Uani 1 1 d .
H9A H -0.0346 0.3608 0.9949 0.029 Uiso 1 1 calc R
H9B H 0.0246 0.4127 0.9235 0.029 Uiso 1 1 calc R
C10 C -0.2081(5) 0.4370(5) 0.9469(2) 0.0288(12) Uani 1 1 d .
H10A H -0.2109 0.5214 0.9643 0.043 Uiso 1 1 calc R
H10B H -0.2865 0.3908 0.9728 0.043 Uiso 1 1 calc R
H10C H -0.2263 0.4450 0.9019 0.043 Uiso 1 1 calc R
C11 C 0.8085(5) 0.0264(4) 0.7174(2) 0.0224(11) Uani 1 1 d .
H11A H 0.8821 -0.0351 0.7313 0.027 Uiso 1 1 calc R
C12 C 0.6971(5) 0.0973(4) 0.7563(2) 0.0215(11) Uani 1 1 d .
H12A H 0.6801 0.0929 0.8023 0.026 Uiso 1 1 calc R
C13 C 0.6769(5) 0.1526(4) 0.6570(2) 0.0199(11) Uani 1 1 d .
C14 C 0.6207(5) 0.2333(4) 0.6080(2) 0.0210(11) Uani 1 1 d .
H14A H 0.6590 0.2246 0.5632 0.025 Uiso 1 1 calc R
C15 C 0.4565(5) 0.4087(4) 0.5815(2) 0.0233(11) Uani 1 1 d .
H15A H 0.5317 0.4089 0.5415 0.028 Uiso 1 1 calc R
H15B H 0.4430 0.4948 0.5991 0.028 Uiso 1 1 calc R
C16 C 0.3068(5) 0.3763(5) 0.5651(2) 0.0230(11) Uani 1 1 d .
H16A H 0.2706 0.4417 0.5345 0.028 Uiso 1 1 calc R
H16B H 0.3233 0.2944 0.5431 0.028 Uiso 1 1 calc R
C17 C 0.8848(5) 0.0046(4) 0.5954(2) 0.0211(11) Uani 1 1 d .
H17A H 0.9899 -0.0182 0.6034 0.025 Uiso 1 1 calc R
H17B H 0.8875 0.0687 0.5596 0.025 Uiso 1 1 calc R
C18 C 0.8227(5) -0.1126(4) 0.5750(2) 0.0217(11) Uani 1 1 d .
H18A H 0.7197 -0.0882 0.5648 0.026 Uiso 1 1 calc R
H18B H 0.8868 -0.1437 0.5348 0.026 Uiso 1 1 calc R
C19 C 0.8153(5) -0.2201(4) 0.6253(2) 0.0227(11) Uani 1 1 d .
H19A H 0.7383 -0.1946 0.6630 0.027 Uiso 1 1 calc R
H19B H 0.9143 -0.2367 0.6406 0.027 Uiso 1 1 calc R
C20 C 0.7758(5) -0.3414(4) 0.5983(2) 0.0242(11) Uani 1 1 d .
H20A H 0.7730 -0.4085 0.6320 0.036 Uiso 1 1 calc R
H20B H 0.8525 -0.3675 0.5613 0.036 Uiso 1 1 calc R
H20C H 0.6766 -0.3259 0.5841 0.036 Uiso 1 1 calc R
C21 C 0.7334(5) 0.4407(4) 0.7543(2) 0.0202(11) Uani 1 1 d .
H21A H 0.8092 0.3710 0.7510 0.024 Uiso 1 1 calc R
C22 C 0.7496(5) 0.5585(4) 0.7741(2) 0.0203(11) Uani 1 1 d .
H22A H 0.8372 0.5850 0.7874 0.024 Uiso 1 1 calc R
C23 C 0.5216(5) 0.5557(4) 0.7506(2) 0.0179(10) Uani 1 1 d .
C24 C 0.3645(5) 0.5756(4) 0.7442(2) 0.0189(10) Uani 1 1 d .
H24A H 0.3062 0.6552 0.7503 0.023 Uiso 1 1 calc R
C25 C 0.1477(5) 0.4890(4) 0.7236(2) 0.0220(11) Uani 1 1 d .
H25A H 0.1009 0.5713 0.7412 0.026 Uiso 1 1 calc R
H25B H 0.0977 0.4213 0.7500 0.026 Uiso 1 1 calc R
C26 C 0.1213(5) 0.4820(4) 0.6532(2) 0.0223(11) Uani 1 1 d .
H26A H 0.0110 0.4889 0.6524 0.027 Uiso 1 1 calc R
H26B H 0.1618 0.5554 0.6281 0.027 Uiso 1 1 calc R
C27 C 0.5755(5) 0.7602(4) 0.7941(2) 0.0227(11) Uani 1 1 d .
H27A H 0.5042 0.8058 0.7675 0.027 Uiso 1 1 calc R
H27B H 0.6676 0.8053 0.7886 0.027 Uiso 1 1 calc R
C28 C 0.5028(5) 0.7615(4) 0.8654(2) 0.0208(11) Uani 1 1 d .
H28A H 0.4053 0.7242 0.8702 0.025 Uiso 1 1 calc R
H28B H 0.5695 0.7085 0.8914 0.025 Uiso 1 1 calc R
C29 C 0.4754(5) 0.8946(4) 0.8913(2) 0.0236(11) Uani 1 1 d .
H29A H 0.4142 0.9490 0.8635 0.028 Uiso 1 1 calc R
H29B H 0.5736 0.9298 0.8891 0.028 Uiso 1 1 calc R
C30 C 0.3936(5) 0.8972(5) 0.9611(2) 0.0268(12) Uani 1 1 d .
H30A H 0.3778 0.9845 0.9758 0.040 Uiso 1 1 calc R
H30B H 0.4550 0.8451 0.9890 0.040 Uiso 1 1 calc R
H30C H 0.2956 0.8636 0.9634 0.040 Uiso 1 1 calc R
P1 P 1.01133(14) -0.18985(12) 0.85504(6) 0.0195(3) Uani 1 1 d .
F1 F 1.0877(3) -0.3318(2) 0.86106(12) 0.0250(6) Uani 1 1 d .
F2 F 0.9349(3) -0.0470(2) 0.84850(12) 0.0251(6) Uani 1 1 d .
F3 F 0.8546(3) -0.2307(3) 0.89376(12) 0.0273(7) Uani 1 1 d .
F4 F 1.0621(3) -0.1565(2) 0.92166(12) 0.0241(6) Uani 1 1 d .
F5 F 1.1672(3) -0.1475(2) 0.81578(12) 0.0242(6) Uani 1 1 d .
F6 F 0.9603(3) -0.2225(2) 0.78773(12) 0.0236(6) Uani 1 1 d .
P2 P 0.32812(14) 0.83467(12) 0.58992(6) 0.0208(3) Uani 1 1 d .
F7 F 0.4615(3) 0.8210(2) 0.52928(12) 0.0249(6) Uani 1 1 d .
F8 F 0.1938(3) 0.8467(2) 0.65073(11) 0.0237(6) Uani 1 1 d .
F9 F 0.4336(3) 0.9037(2) 0.62902(11) 0.0242(6) Uani 1 1 d .
F10 F 0.2652(3) 0.9678(2) 0.56087(12) 0.0232(6) Uani 1 1 d .
F11 F 0.2225(3) 0.7638(3) 0.55050(12) 0.0278(7) Uani 1 1 d .
F12 F 0.3891(3) 0.7002(2) 0.61897(13) 0.0302(7) Uani 1 1 d .

loop_
_atom_site_aniso_label
_atom_site_aniso_U_11
_atom_site_aniso_U_22
_atom_site_aniso_U_33
_atom_site_aniso_U_23
_atom_site_aniso_U_13
_atom_site_aniso_U_12
Fe1 0.0172(4) 0.0201(4) 0.0182(4) -0.0012(3) 0.0031(3) -0.0038(3)
N1 0.017(2) 0.020(2) 0.023(2) -0.0004(17) 0.0023(17) -0.0033(17)
N2 0.022(2) 0.020(2) 0.018(2) -0.0035(17) -0.0014(17) 0.0002(18)
N3 0.020(2) 0.019(2) 0.017(2) 0.0008(16) -0.0002(17) -0.0064(17)
N4 0.013(2) 0.019(2) 0.022(2) -0.0008(17) 0.0023(16) -0.0022(17)
N5 0.015(2) 0.020(2) 0.018(2) -0.0002(17) 0.0026(16) -0.0024(17)
N6 0.019(2) 0.021(2) 0.014(2) -0.0003(16) 0.0022(16) -0.0051(18)
N7 0.023(2) 0.018(2) 0.023(2) -0.0033(17) 0.0068(17) -0.0012(18)
N8 0.020(2) 0.022(2) 0.018(2) 0.0006(17) 0.0001(17) -0.0053(18)
N9 0.017(2) 0.023(2) 0.019(2) -0.0001(17) 0.0018(16) -0.0047(18)
N10 0.019(2) 0.021(2) 0.021(2) 0.0001(17) 0.0027(17) -0.0068(19)
C1 0.017(3) 0.027(3) 0.019(3) -0.006(2) -0.001(2) -0.003(2)
C2 0.022(3) 0.028(3) 0.017(3) -0.004(2) 0.002(2) 0.001(2)
C3 0.022(3) 0.018(3) 0.018(2) -0.003(2) 0.000(2) -0.002(2)
C4 0.013(2) 0.019(3) 0.026(3) 0.002(2) 0.002(2) -0.001(2)
C5 0.027(3) 0.025(3) 0.023(3) -0.002(2) 0.000(2) -0.008(2)
C6 0.025(3) 0.025(3) 0.021(3) -0.005(2) -0.001(2) -0.001(2)
C7 0.027(3) 0.026(3) 0.019(3) -0.003(2) 0.009(2) -0.009(2)
C8 0.018(3) 0.029(3) 0.020(3) 0.002(2) 0.005(2) -0.009(2)
C9 0.022(3) 0.028(3) 0.023(3) 0.001(2) -0.001(2) -0.005(2)
C10 0.030(3) 0.026(3) 0.029(3) -0.001(2) -0.002(2) 0.000(2)
C11 0.018(3) 0.025(3) 0.025(3) 0.003(2) -0.003(2) -0.006(2)
C12 0.019(3) 0.026(3) 0.020(3) 0.004(2) -0.004(2) -0.005(2)
C13 0.016(3) 0.022(3) 0.022(3) -0.001(2) -0.001(2) -0.005(2)
C14 0.020(3) 0.025(3) 0.018(2) -0.001(2) 0.002(2) -0.010(2)
C15 0.023(3) 0.024(3) 0.020(3) 0.004(2) 0.004(2) -0.005(2)
C16 0.023(3) 0.028(3) 0.017(2) 0.000(2) -0.001(2) 0.000(2)
C17 0.017(3) 0.023(3) 0.021(3) 0.001(2) 0.003(2) 0.002(2)
C18 0.016(3) 0.028(3) 0.020(2) -0.001(2) 0.003(2) -0.003(2)
C19 0.019(3) 0.026(3) 0.022(3) 0.001(2) 0.001(2) -0.005(2)
C20 0.022(3) 0.026(3) 0.024(3) 0.001(2) 0.001(2) -0.005(2)
C21 0.019(3) 0.025(3) 0.015(2) 0.004(2) 0.000(2) 0.001(2)
C22 0.013(3) 0.023(3) 0.023(3) 0.002(2) 0.003(2) -0.004(2)
C23 0.018(3) 0.018(3) 0.016(2) 0.001(2) 0.004(2) -0.005(2)
C24 0.018(3) 0.017(3) 0.020(2) -0.001(2) 0.003(2) 0.000(2)
C25 0.020(3) 0.021(3) 0.023(3) -0.004(2) 0.002(2) -0.003(2)
C26 0.020(3) 0.021(3) 0.026(3) -0.003(2) 0.001(2) -0.004(2)
C27 0.026(3) 0.020(3) 0.022(3) -0.001(2) 0.000(2) -0.003(2)
C28 0.017(3) 0.023(3) 0.021(3) 0.001(2) 0.002(2) -0.004(2)
C29 0.021(3) 0.026(3) 0.025(3) 0.000(2) -0.003(2) -0.007(2)
C30 0.029(3) 0.028(3) 0.023(3) 0.000(2) -0.001(2) -0.008(2)
P1 0.0183(7) 0.0211(7) 0.0182(6) 0.0007(5) 0.0012(5) -0.0042(5)
F1 0.0259(15) 0.0225(15) 0.0251(15) -0.0002(12) 0.0001(12) -0.0025(12)
F2 0.0295(16) 0.0202(15) 0.0244(15) -0.0017(12) -0.0019(12) 0.0003(12)
F3 0.0192(15) 0.0336(17) 0.0272(15) 0.0009(12) 0.0043(12) -0.0064(12)
F4 0.0250(15) 0.0263(15) 0.0208(14) -0.0016(12) -0.0010(12) -0.0045(12)
F5 0.0190(14) 0.0297(16) 0.0231(14) 0.0037(12) 0.0015(11) -0.0077(12)
F6 0.0270(15) 0.0209(15) 0.0228(14) -0.0015(11) -0.0031(12) -0.0037(12)
P2 0.0197(7) 0.0215(7) 0.0191(6) -0.0007(5) 0.0033(5) -0.0025(5)
F7 0.0197(14) 0.0310(16) 0.0210(14) -0.0020(12) 0.0058(11) -0.0021(12)
F8 0.0207(15) 0.0290(16) 0.0194(14) 0.0000(12) 0.0043(11) -0.0046(12)
F9 0.0202(15) 0.0312(16) 0.0214(14) -0.0031(12) -0.0013(12) -0.0047(12)
F10 0.0215(15) 0.0226(15) 0.0236(14) 0.0034(11) -0.0004(11) 0.0000(12)
F11 0.0256(16) 0.0327(17) 0.0248(15) -0.0070(12) 0.0033(12) -0.0099(13)
F12 0.0323(17) 0.0202(15) 0.0341(16) 0.0041(12) 0.0032(13) 0.0002(13)

loop_
_atom_type_symbol
_atom_type_description
_atom_type_scat_dispersion_real
_atom_type_scat_dispersion_imag
_atom_type_scat_source
C C 0.0033 0.0016 'International Tables Vol C Tables 4.2.6.8 and 6.1.1.4'
H H 0.0000 0.0000 'International Tables Vol C Tables 4.2.6.8 and 6.1.1.4'
N N 0.0061 0.0033 'International Tables Vol C Tables 4.2.6.8 and 6.1.1.4'
F F 0.0171 0.0103 'International Tables Vol C Tables 4.2.6.8 and 6.1.1.4'
P P 0.1023 0.0942 'International Tables Vol C Tables 4.2.6.8 and 6.1.1.4'
Fe Fe 0.3463 0.8444 'International Tables Vol C Tables 4.2.6.8 and 6.1.1.4'

loop_
_geom_angle_atom_site_label_1
_geom_angle_atom_site_label_2
_geom_angle_atom_site_label_3
_geom_angle
N5 Fe1 N1 89.27(15)
N5 Fe1 N3 91.80(15)
N1 Fe1 N3 93.47(15)
N5 Fe1 N2 169.49(15)
N1 Fe1 N2 81.01(15)
N3 Fe1 N2 92.75(15)
N5 Fe1 N4 94.41(15)
N1 Fe1 N4 173.21(16)
N3 Fe1 N4 80.73(15)
N2 Fe1 N4 95.67(15)
N5 Fe1 N6 80.44(15)
N1 Fe1 N6 88.74(15)
N3 Fe1 N6 171.91(15)
N2 Fe1 N6 95.28(15)
N4 Fe1 N6 97.48(15)
C3 N1 C1 106.3(4)
C3 N1 Fe1 112.0(3)
C1 N1 Fe1 141.6(3)
C4 N2 C5 118.0(4)
C4 N2 Fe1 115.5(3)
C5 N2 Fe1 126.5(3)
C13 N3 C12 106.0(4)
C13 N3 Fe1 112.3(3)
C12 N3 Fe1 141.4(3)
C14 N4 C15 117.6(4)
C14 N4 Fe1 115.3(3)
C15 N4 Fe1 127.0(3)
C23 N5 C21 106.0(4)
C23 N5 Fe1 112.9(3)
C21 N5 Fe1 139.8(3)
C24 N6 C25 116.3(4)
C24 N6 Fe1 115.6(3)
C25 N6 Fe1 127.8(3)
C6 N7 C26 120.9(4)
C6 N7 C16 119.3(4)
C26 N7 C16 119.2(4)
C3 N8 C2 107.1(4)
C3 N8 C7 126.0(4)
C2 N8 C7 126.4(4)
C13 N9 C11 106.8(4)
C13 N9 C17 126.8(4)
C11 N9 C17 126.4(4)
C23 N10 C22 106.9(4)
C23 N10 C27 126.4(4)
C22 N10 C27 126.3(4)
N1 C1 C2 109.1(4)
C1 C2 N8 107.0(4)
N1 C3 N8 110.6(4)
N1 C3 C4 117.6(4)
N8 C3 C4 131.8(4)
N2 C4 C3 113.8(4)
N2 C5 C6 111.9(4)
N7 C6 C5 114.4(4)
N8 C7 C8 111.2(4)
C9 C8 C7 113.9(4)
C10 C9 C8 113.1(4)
C12 C11 N9 106.9(4)
N3 C12 C11 109.3(4)
N3 C13 N9 110.9(4)
N3 C13 C14 116.8(4)
N9 C13 C14 132.0(4)
N4 C14 C13 114.8(4)
N4 C15 C16 112.0(4)
N7 C16 C15 113.4(4)
N9 C17 C18 112.9(3)
C19 C18 C17 114.6(4)
C18 C19 C20 112.0(4)
C22 C21 N5 109.2(4)
C21 C22 N10 107.0(4)
N5 C23 N10 110.8(4)
N5 C23 C24 116.9(4)
N10 C23 C24 132.1(4)
N6 C24 C23 113.8(4)
N6 C25 C26 112.2(4)
N7 C26 C25 114.1(4)
N10 C27 C28 111.8(4)
C29 C28 C27 112.0(4)
C28 C29 C30 112.1(4)
F4 P1 F1 90.51(14)
F4 P1 F3 90.27(14)
F1 P1 F3 90.34(14)
F4 P1 F5 90.06(14)
F1 P1 F5 90.29(14)
F3 P1 F5 179.28(17)
F4 P1 F2 89.75(14)
F1 P1 F2 179.64(16)
F3 P1 F2 89.91(15)
F5 P1 F2 89.46(14)
F4 P1 F6 179.63(16)
F1 P1 F6 89.80(14)
F3 P1 F6 89.93(14)
F5 P1 F6 89.73(14)
F2 P1 F6 89.94(14)
F10 P2 F9 90.69(15)
F10 P2 F7 90.12(14)
F9 P2 F7 90.19(14)
F10 P2 F12 179.20(17)
F9 P2 F12 90.02(15)
F7 P2 F12 90.25(14)
F10 P2 F8 90.34(14)
F9 P2 F8 90.29(14)
F7 P2 F8 179.33(16)
F12 P2 F8 89.28(14)
F10 P2 F11 89.79(15)
F9 P2 F11 179.49(17)
F7 P2 F11 89.64(14)
F12 P2 F11 89.50(16)
F8 P2 F11 89.87(14)

loop_
_geom_bond_atom_site_label_1
_geom_bond_atom_site_label_2
_geom_bond_distance
Fe1 N5 1.969(4)
Fe1 N1 1.978(4)
Fe1 N3 1.982(4)
Fe1 N2 1.985(4)
Fe1 N4 1.992(4)
Fe1 N6 1.998(4)
N1 C3 1.339(6)
N1 C1 1.367(6)
N2 C4 1.297(5)
N2 C5 1.463(6)
N3 C13 1.342(5)
N3 C12 1.367(6)
N4 C14 1.286(6)
N4 C15 1.468(6)
N5 C23 1.341(6)
N5 C21 1.368(6)
N6 C24 1.292(6)
N6 C25 1.473(6)
N7 C6 1.436(6)
N7 C26 1.439(6)
N7 C16 1.460(5)
N8 C3 1.353(5)
N8 C2 1.369(6)
N8 C7 1.475(5)
N9 C13 1.353(6)
N9 C11 1.373(6)
N9 C17 1.483(5)
N10 C23 1.355(6)
N10 C22 1.370(6)
N10 C27 1.464(6)
C1 C2 1.368(6)
C3 C4 1.430(6)
C5 C6 1.525(6)
C7 C8 1.531(7)
C8 C9 1.525(6)
C9 C10 1.520(6)
C11 C12 1.368(6)
C13 C14 1.429(6)
C15 C16 1.520(6)
C17 C18 1.524(6)
C18 C19 1.518(6)
C19 C20 1.529(6)
C21 C22 1.367(6)
C23 C24 1.435(6)
C25 C26 1.536(6)
C27 C28 1.531(6)
C28 C29 1.520(6)
C29 C30 1.528(6)
P1 F4 1.600(3)
P1 F1 1.600(3)
P1 F3 1.604(3)
P1 F5 1.607(3)
P1 F2 1.609(3)
P1 F6 1.612(3)
P2 F10 1.600(3)
P2 F9 1.600(3)
P2 F7 1.602(3)
P2 F12 1.605(3)
P2 F8 1.609(3)
P2 F11 1.615(3)
